data_2018401
loop_
_publ_author_name
'Bek\"o, S\'andor L.'
'Bats, Jan W.'
'Schmidt, Martin U.'

_publ_section_title
;
 2-Ammonio-5-chloro-4-methylbenzenesulfonate, its 1-methyl-2-pyrrolidone
 and dimethyl sulfoxide monosolvates and a corrected structure of
 2,2'-(1,4-phenylene)di(4,5-dihydroimidazolium)
 bis(4-aminobenzenesulfonate) dihydrate
;
_journal_coeditor_code SK3426
_journal_issue 2
_journal_name_full 'Acta Crystallographica Section C'
_journal_page_first o45
_journal_page_last o50
_journal_paper_doi 10.1107/S0108270111054205
_journal_volume 68
_journal_year 2012
_chemical_formula_iupac 'C7 H8 Cl N O3 S , C5 H9 N O'
_chemical_formula_moiety 'C7 H8 Cl N O3 S, C5 H9 N O'
_chemical_formula_sum 'C12 H17 Cl N2 O4 S'
_chemical_formula_weight 320.79
_chemical_name_systematic
;
2-ammonio-5-chloro-4-methylbenzenesulfonate 1-methyl-2-pyrrolidone
monosolvate
;
_space_group_IT_number 11
_symmetry_cell_setting monoclinic
_symmetry_space_group_name_Hall '-P 2yb'
_symmetry_space_group_name_H-M 'P 1 21/m 1'
_atom_sites_solution_hydrogens geom
_atom_sites_solution_primary direct
_atom_sites_solution_secondary difmap
_audit_creation_method SHELXL97
_cell_angle_alpha 90.00
_cell_angle_beta 105.538(7)
_cell_angle_gamma 90.00
_cell_formula_units_Z 2
_cell_length_a 9.1917(17)
_cell_length_b 6.9457(11)
_cell_length_c 11.8265(13)
_cell_measurement_reflns_used 196
_cell_measurement_temperature 165(2)
_cell_measurement_theta_max 23
_cell_measurement_theta_min 3
_cell_volume 727.4(2)
_computing_cell_refinement 'SMART (Siemens, 1995)'
_computing_data_collection 'SMART (Siemens, 1995)'
_computing_data_reduction 'SAINT (Siemens, 1995)'
_computing_molecular_graphics 'SHELXTL (Sheldrick, 2008)'
_computing_publication_material 'SHELXL97 (Sheldrick, 2008)'
_computing_structure_refinement 'SHELXL97 (Sheldrick, 2008)'
_computing_structure_solution 'SHELXS97 (Sheldrick, 2008)'
_diffrn_ambient_temperature 165(2)
_diffrn_measured_fraction_theta_full 0.990
_diffrn_measured_fraction_theta_max 0.950
_diffrn_measurement_device_type 'Siemens SMART 1K CCD area-detector'
_diffrn_measurement_method \w
_diffrn_radiation_monochromator graphite
_diffrn_radiation_source 'normal-focus sealed tube'
_diffrn_radiation_type MoK\a
_diffrn_radiation_wavelength 0.71073
_diffrn_reflns_av_R_equivalents 0.0284
_diffrn_reflns_av_sigmaI/netI 0.0273
_diffrn_reflns_limit_h_max 13
_diffrn_reflns_limit_h_min -13
_diffrn_reflns_limit_k_max 10
_diffrn_reflns_limit_k_min -10
_diffrn_reflns_limit_l_max 17
_diffrn_reflns_limit_l_min -17
_diffrn_reflns_number 12236
_diffrn_reflns_theta_full 28.50
_diffrn_reflns_theta_max 31.90
_diffrn_reflns_theta_min 2.30
_diffrn_standards_decay_% 0.0
_diffrn_standards_interval_time 1600
_diffrn_standards_number 239
_exptl_absorpt_coefficient_mu 0.420
_exptl_absorpt_correction_T_max 0.959
_exptl_absorpt_correction_T_min 0.889
_exptl_absorpt_correction_type multi-scan
_exptl_absorpt_process_details '(SADABS; Sheldrick, 2000)'
_exptl_crystal_colour colourless
_exptl_crystal_density_diffrn 1.465
_exptl_crystal_density_method 'not measured'
_exptl_crystal_description plate
_exptl_crystal_F_000 336
_exptl_crystal_size_max 0.40
_exptl_crystal_size_mid 0.36
_exptl_crystal_size_min 0.10
_refine_diff_density_max 0.561
_refine_diff_density_min -0.570
_refine_ls_extinction_coef 0.011(3)
_refine_ls_extinction_expression Fc^*^=kFc[1+0.001xFc^2^\l^3^/sin(2\q)]^-1/4^
_refine_ls_extinction_method 'SHELXL97 (Sheldrick, 2008)'
_refine_ls_goodness_of_fit_ref 1.012
_refine_ls_hydrogen_treatment mixed
_refine_ls_matrix_type full
_refine_ls_number_parameters 139
_refine_ls_number_reflns 2552
_refine_ls_number_restraints 0
_refine_ls_restrained_S_all 1.012
_refine_ls_R_factor_all 0.0486
_refine_ls_R_factor_gt 0.0367
_refine_ls_shift/su_max 0.000
_refine_ls_shift/su_mean 0.000
_refine_ls_structure_factor_coef Fsqd
_refine_ls_weighting_details 'calc w = 1/[\s^2^(Fo^2^)+(0.05P)^2^+0.4P] where P=(Fo^2^+2Fc^2^)/3'
_refine_ls_weighting_scheme calc
_refine_ls_wR_factor_gt 0.0927
_refine_ls_wR_factor_ref 0.1005
_reflns_number_gt 2131
_reflns_number_total 2552
_reflns_threshold_expression I>2\s(I)
_cod_data_source_file sk3426.cif
_cod_data_source_block Ib
_cod_original_cell_volume 727.44(19)
_cod_original_sg_symbol_H-M 'P 21/m'
_cod_database_code 2018401
_cod_database_fobs_code 2018401

loop_
_symmetry_equiv_pos_as_xyz
'x, y, z'
'-x, y+1/2, -z'
'-x, -y, -z'
'x, -y-1/2, z'

loop_
_atom_site_type_symbol
_atom_site_label
_atom_site_fract_x
_atom_site_fract_y
_atom_site_fract_z
_atom_site_U_iso_or_equiv
_atom_site_adp_type
_atom_site_calc_flag
_atom_site_refinement_flags
_atom_site_occupancy
_atom_site_symmetry_multiplicity
Cl Cl1 -0.24641(5) 0.2500 0.43223(4) 0.02590(13) Uani d S 1 2
S S1 0.30567(5) 0.2500 0.34505(4) 0.01966(12) Uani d S 1 2
O O1 0.20108(17) 0.2500 0.22981(12) 0.0361(4) Uani d S 1 2
O O2 0.39672(12) 0.07667(17) 0.37237(10) 0.0331(3) Uani d . 1 1
O O3 0.46344(18) 0.2500 0.85413(13) 0.0363(4) Uani d S 1 2
N N1 0.42404(18) 0.2500 0.61528(14) 0.0209(3) Uani d S 1 2
N N2 0.5996(2) 0.2500 1.04493(15) 0.0389(5) Uani d S 1 2
C C1 0.19356(19) 0.2500 0.44728(15) 0.0184(3) Uani d S 1 2
C C2 0.25958(19) 0.2500 0.56809(15) 0.0181(3) Uani d S 1 2
C C3 0.1721(2) 0.2500 0.64635(16) 0.0203(3) Uani d S 1 2
H H3A 0.2199 0.2500 0.7282 0.024 Uiso calc SR 1 2
C C4 0.0141(2) 0.2500 0.60749(16) 0.0210(3) Uani d S 1 2
C C5 -0.0503(2) 0.2500 0.48688(17) 0.0209(3) Uani d S 1 2
C C6 0.03673(19) 0.2500 0.40712(16) 0.0205(3) Uani d S 1 2
H H6A -0.0109 0.2500 0.3252 0.025 Uiso calc SR 1 2
C C7 -0.0774(2) 0.2500 0.69568(19) 0.0275(4) Uani d S 1 2
C C8 0.5852(2) 0.2500 0.92992(17) 0.0311(5) Uani d S 1 2
C C9 0.7378(3) 0.2171(5) 0.9076(2) 0.0326(7) Uiso d P 0.50 1
H H9A 0.7743 0.3358 0.8779 0.039 Uiso calc PR 0.50 1
H H9B 0.7323 0.1128 0.8495 0.039 Uiso calc PR 0.50 1
C C10 0.8414(4) 0.1605(9) 1.0266(4) 0.0681(15) Uani d P 0.50 1
H H10A 0.8632 0.0207 1.0293 0.082 Uiso calc PR 0.50 1
H H10B 0.9380 0.2319 1.0425 0.082 Uiso calc PR 0.50 1
C C11 0.7555(3) 0.2134(5) 1.1153(3) 0.0381(8) Uiso d P 0.50 1
H H11A 0.7584 0.1064 1.1712 0.046 Uiso calc PR 0.50 1
H H11B 0.7992 0.3298 1.1599 0.046 Uiso calc PR 0.50 1
C C12 0.4766(4) 0.2500 1.0993(2) 0.0428(6) Uani d S 1 2
H H1A 0.470(2) 0.152(3) 0.5967(17) 0.040(5) Uiso d . 1 1
H H1B 0.449(3) 0.2500 0.691(3) 0.034(7) Uiso d S 1 2
H H7A -0.013(4) 0.2500 0.770(3) 0.055(9) Uiso d S 1 2
H H7B -0.143(3) 0.143(4) 0.686(2) 0.072(8) Uiso d . 1 1
H H12A 0.386(4) 0.2500 1.045(4) 0.066(11) Uiso d S 1 2
H H12B 0.485(3) 0.135(4) 1.148(2) 0.061(7) Uiso d . 1 1

loop_
_atom_site_aniso_label
_atom_site_aniso_U_11
_atom_site_aniso_U_22
_atom_site_aniso_U_33
_atom_site_aniso_U_12
_atom_site_aniso_U_13
_atom_site_aniso_U_23
Cl1 0.01538(19) 0.0323(3) 0.0308(2) 0.000 0.00747(16) 0.000
S1 0.01513(19) 0.0293(2) 0.01538(19) 0.000 0.00559(14) 0.000
O1 0.0222(7) 0.0704(12) 0.0160(6) 0.000 0.0055(5) 0.000
O2 0.0315(5) 0.0361(6) 0.0377(6) 0.0113(5) 0.0197(5) 0.0052(5)
O3 0.0285(7) 0.0575(11) 0.0206(7) 0.000 0.0028(6) 0.000
N1 0.0168(6) 0.0281(8) 0.0174(7) 0.000 0.0035(5) 0.000
N2 0.0314(9) 0.0700(15) 0.0158(7) 0.000 0.0071(7) 0.000
C1 0.0162(7) 0.0232(8) 0.0163(7) 0.000 0.0053(6) 0.000
C2 0.0151(7) 0.0214(8) 0.0177(7) 0.000 0.0043(6) 0.000
C3 0.0208(8) 0.0232(8) 0.0184(8) 0.000 0.0076(6) 0.000
C4 0.0203(8) 0.0226(8) 0.0224(8) 0.000 0.0099(7) 0.000
C5 0.0155(7) 0.0225(8) 0.0255(8) 0.000 0.0069(6) 0.000
C6 0.0164(7) 0.0260(9) 0.0188(8) 0.000 0.0040(6) 0.000
C7 0.0258(9) 0.0354(11) 0.0258(9) 0.000 0.0149(8) 0.000
C8 0.0259(9) 0.0512(13) 0.0167(8) 0.000 0.0068(7) 0.000
C10 0.0255(15) 0.112(4) 0.060(2) 0.010(2) -0.0015(16) -0.009(3)
C12 0.0562(16) 0.0487(15) 0.0338(12) 0.000 0.0295(12) 0.000

loop_
_atom_type_symbol
_atom_type_description
_atom_type_scat_dispersion_real
_atom_type_scat_dispersion_imag
_atom_type_scat_source
C C 0.0033 0.0016 'International Tables Vol C Tables 4.2.6.8 and 6.1.1.4'
H H 0.0000 0.0000 'International Tables Vol C Tables 4.2.6.8 and 6.1.1.4'
N N 0.0061 0.0033 'International Tables Vol C Tables 4.2.6.8 and 6.1.1.4'
O O 0.0106 0.0060 'International Tables Vol C Tables 4.2.6.8 and 6.1.1.4'
Cl Cl 0.1484 0.1585 'International Tables Vol C Tables 4.2.6.8 and 6.1.1.4'
S S 0.1246 0.1234 'International Tables Vol C Tables 4.2.6.8 and 6.1.1.4'

loop_
_geom_angle_atom_site_label_1
_geom_angle_atom_site_label_2
_geom_angle_atom_site_label_3
_geom_angle_site_symmetry_1
_geom_angle_site_symmetry_3
_geom_angle
O1 S1 O2 . 4_565 114.13(6)
O1 S1 O2 . . 114.13(6)
O2 S1 O2 4_565 . 111.98(10)
O1 S1 C1 . . 106.27(8)
O2 S1 C1 4_565 . 104.60(5)
O2 S1 C1 . . 104.60(5)
C2 N1 H1A . . 115.3(13)
C2 N1 H1B . . 110.6(18)
H1A N1 H1B . . 104.9(16)
C8 N2 C12 . . 125.5(2)
C8 N2 C11 . . 113.1(2)
C12 N2 C11 . . 120.6(2)
C6 C1 C2 . . 118.44(16)
C6 C1 S1 . . 120.11(13)
C2 C1 S1 . . 121.45(13)
C3 C2 C1 . . 121.03(16)
C3 C2 N1 . . 118.18(16)
C1 C2 N1 . . 120.79(15)
C2 C3 C4 . . 121.29(16)
C2 C3 H3A . . 119.4
C4 C3 H3A . . 119.4
C5 C4 C3 . . 117.14(16)
C5 C4 C7 . . 123.17(17)
C3 C4 C7 . . 119.69(17)
C4 C5 C6 . . 122.10(16)
C4 C5 Cl1 . . 119.63(14)
C6 C5 Cl1 . . 118.28(14)
C5 C6 C1 . . 120.00(16)
C5 C6 H6A . . 120.0
C1 C6 H6A . . 120.0
C4 C7 H7A . . 109(2)
C4 C7 H7B . . 112.0(16)
H7A C7 H7B . . 109.8(19)
O3 C8 N2 . . 124.4(2)
O3 C8 C9 . . 125.2(2)
N2 C8 C9 . . 109.64(19)
C8 C9 C10 . . 104.9(2)
C8 C9 H9A . . 110.8
C10 C9 H9A . . 110.8
C8 C9 H9B . . 110.8
C10 C9 H9B . . 110.8
H9A C9 H9B . . 108.8
C11 C10 C9 . . 105.3(3)
C11 C10 H10A . . 110.7
C9 C10 H10A . . 110.7
C11 C10 H10B . . 110.7
C9 C10 H10B . . 110.7
H10A C10 H10B . . 108.8
N2 C11 C10 . . 105.0(2)
N2 C11 H11A . . 110.7
C10 C11 H11A . . 110.7
N2 C11 H11B . . 110.7
C10 C11 H11B . . 110.7
H11A C11 H11B . . 108.8
N2 C12 H12A . . 111(2)
N2 C12 H12B . . 108.0(14)
H12A C12 H12B . . 109.7(19)

loop_
_geom_bond_atom_site_label_1
_geom_bond_atom_site_label_2
_geom_bond_site_symmetry_2
_geom_bond_distance
Cl1 C5 . 1.7443(18)
S1 O1 . 1.4421(15)
S1 O2 4_565 1.4523(11)
S1 O2 . 1.4524(11)
S1 C1 . 1.7863(18)
O3 C8 . 1.233(3)
N1 C2 . 1.464(2)
N1 H1A . 0.86(2)
N1 H1B . 0.86(3)
N2 C8 . 1.331(3)
N2 C12 . 1.442(3)
N2 C11 . 1.474(3)
C1 C6 . 1.392(2)
C1 C2 . 1.395(2)
C2 C3 . 1.379(2)
C3 C4 . 1.400(3)
C3 H3A . 0.9500
C4 C5 . 1.390(3)
C4 C7 . 1.505(3)
C5 C6 . 1.391(3)
C6 H6A . 0.9500
C7 H7A . 0.92(4)
C7 H7B . 0.94(3)
C8 C9 . 1.512(3)
C9 C10 . 1.525(5)
C9 H9A . 0.9900
C9 H9B . 0.9900
C10 C11 . 1.518(5)
C10 H10A . 0.9900
C10 H10B . 0.9900
C11 H11A . 0.9900
C11 H11B . 0.9900
C12 H12A . 0.90(4)
C12 H12B . 0.97(3)

loop_
_geom_hbond_atom_site_label_D
_geom_hbond_atom_site_label_H
_geom_hbond_atom_site_label_A
_geom_hbond_site_symmetry_A
_geom_hbond_distance_DH
_geom_hbond_distance_HA
_geom_hbond_distance_DA
_geom_hbond_angle_DHA
_geom_hbond_publ_flag
N1 H1A O2 3_656 0.86(2) 1.98(2) 2.785(2) 156(2) yes
N1 H1B O3 1_555 0.86(3) 1.90(3) 2.750(2) 169(3) yes
C3 H3A O3 1_555 0.95 2.33 3.112(3) 139 yes

loop_
_geom_torsion_atom_site_label_1
_geom_torsion_atom_site_label_2
_geom_torsion_atom_site_label_3
_geom_torsion_atom_site_label_4
_geom_torsion_site_symmetry_1
_geom_torsion
O1 S1 C1 C6 . 0.0
O2 S1 C1 C6 4_565 121.07(5)
O2 S1 C1 C6 . -121.07(5)
O1 S1 C1 C2 . 180.0
O2 S1 C1 C2 4_565 -58.93(5)
O2 S1 C1 C2 . 58.93(5)
C6 C1 C2 C3 . 0.0
S1 C1 C2 C3 . 180.0
C6 C1 C2 N1 . 180.0
S1 C1 C2 N1 . 0.0
C1 C2 C3 C4 . 0.0
N1 C2 C3 C4 . 180.0
C2 C3 C4 C5 . 0.0
C2 C3 C4 C7 . 180.0
C3 C4 C5 C6 . 0.0
C7 C4 C5 C6 . 180.0
C3 C4 C5 Cl1 . 180.0
C7 C4 C5 Cl1 . 0.0
C4 C5 C6 C1 . 0.0
Cl1 C5 C6 C1 . 180.0
C2 C1 C6 C5 . 0.0
S1 C1 C6 C5 . 180.0
C12 N2 C8 O3 . 0.0000(10)
C11 N2 C8 O3 . 169.19(15)
C12 N2 C8 C9 . -170.75(14)
C11 N2 C8 C9 . -1.6(2)
O3 C8 C9 C10 . -160.5(3)
N2 C8 C9 C10 . 10.1(3)
C8 C9 C10 C11 . -14.2(4)
C8 N2 C11 C10 . -7.7(3)
C12 N2 C11 C10 . 162.1(3)
C9 C10 C11 N2 . 13.4(4)
